data_7247053
loop_
_publ_author_name
'Gaur, Ruchi'

_publ_section_title
;
 Polymorphism in parabanic acid-urea cocrystals governed by supramolecular
 synthons: a comparative analysis
;
_journal_issue 33
_journal_name_full CrystEngComm
_journal_page_first 4680
_journal_page_last 4689
_journal_paper_doi 10.1039/D3CE00258F
_journal_volume 25
_journal_year 2023
_chemical_formula_sum 'C4 H6 N4 O4'
_chemical_formula_weight 174.13
_space_group_crystal_system monoclinic
_space_group_IT_number 14
_space_group_name_Hall '-P 2ybc'
_space_group_name_H-M_alt 'P 1 21/c 1'
_atom_sites_solution_hydrogens geom
_audit_creation_method SHELXL-2017/1
_audit_update_record
;
2022-08-05 deposited with the CCDC.	2023-07-17 downloaded from the CCDC.
;
_cell_angle_alpha 90
_cell_angle_beta 144.340(10)
_cell_angle_gamma 90
_cell_formula_units_Z 4
_cell_length_a 14.6222(16)
_cell_length_b 5.5787(6)
_cell_length_c 14.6298(16)
_cell_measurement_reflns_used 6763
_cell_measurement_temperature 100(2)
_cell_measurement_theta_max 27.6
_cell_measurement_theta_min 3.2
_cell_volume 695.7(2)
_computing_structure_refinement 'SHELXL-2017/1 (Sheldrick, 2017)'
_computing_structure_solution 'SHELXT 2014/5 (Sheldrick, 2014)'
_diffrn_ambient_temperature 100(2)
_diffrn_measured_fraction_theta_full 0.994
_diffrn_measured_fraction_theta_max 0.994
_diffrn_measurement_device_type Molybdenum
_diffrn_measurement_method 'profile data from \w-scans'
_diffrn_radiation_type MoK\a
_diffrn_radiation_wavelength 0.71073
_diffrn_reflns_av_R_equivalents 0.0218
_diffrn_reflns_av_unetI/netI 0.0166
_diffrn_reflns_Laue_measured_fraction_full 0.994
_diffrn_reflns_Laue_measured_fraction_max 0.994
_diffrn_reflns_limit_h_max 18
_diffrn_reflns_limit_h_min -18
_diffrn_reflns_limit_k_max 7
_diffrn_reflns_limit_k_min -7
_diffrn_reflns_limit_l_max 18
_diffrn_reflns_limit_l_min -18
_diffrn_reflns_number 6890
_diffrn_reflns_point_group_measured_fraction_full 0.994
_diffrn_reflns_point_group_measured_fraction_max 0.994
_diffrn_reflns_theta_full 25.242
_diffrn_reflns_theta_max 27.486
_diffrn_reflns_theta_min 3.159
_exptl_absorpt_coefficient_mu 0.148
_exptl_absorpt_correction_type none
_exptl_crystal_colour Colorless
_exptl_crystal_density_diffrn 1.662
_exptl_crystal_description Prism
_exptl_crystal_F_000 360
_exptl_crystal_size_max 0.200
_exptl_crystal_size_mid 0.150
_exptl_crystal_size_min 0.100
_refine_diff_density_max 0.298
_refine_diff_density_min -0.235
_refine_diff_density_rms 0.040
_refine_ls_extinction_method none
_refine_ls_goodness_of_fit_ref 1.091
_refine_ls_hydrogen_treatment constr
_refine_ls_matrix_type full
_refine_ls_number_parameters 109
_refine_ls_number_reflns 1587
_refine_ls_number_restraints 0
_refine_ls_restrained_S_all 1.091
_refine_ls_R_factor_all 0.0336
_refine_ls_R_factor_gt 0.0315
_refine_ls_shift/su_max 0.000
_refine_ls_shift/su_mean 0.000
_refine_ls_structure_factor_coef Fsqd
_refine_ls_weighting_details 'w=1/[\s^2^(Fo^2^)+(0.0342P)^2^+0.2428P] where P=(Fo^2^+2Fc^2^)/3'
_refine_ls_weighting_scheme calc
_refine_ls_wR_factor_gt 0.0782
_refine_ls_wR_factor_ref 0.0794
_reflns_Friedel_coverage 0.000
_reflns_number_gt 1486
_reflns_number_total 1587
_reflns_threshold_expression 'I > 2\s(I)'
_cod_data_source_file d3ce00258f2.cif
_cod_data_source_block shelx
_cod_depositor_comments
;
The following automatic conversions were performed:

data item '_exptl_absorpt_correction_type' value 'None' was changed
to 'none' in accordance with the
/home/data/users/saulius/crontab/automatic-downloads/rss-feeds/RSC/lib/dictionaries/cif_core.dic
dictionary named 'cif_core.dic' version 2.4.2 last updated on
2011-04-26.

Automatic conversion script
Id: cif_fix_values 8170 2020-07-09 18:12:32Z antanas 

 Adding full bibliography for 7247053--7247054.cif.
;
_cod_original_sg_symbol_H-M 'P 21/c'
_cod_database_code 7247053
_shelx_shelxl_version_number 2017/1
_shelx_space_group_comment
;
The symmetry employed for this shelxl refinement is uniquely defined
by the following loop, which should always be used as a source of
symmetry information in preference to the above space-group names.
They are only intended as comments.
;
_shelx_estimated_absorpt_t_min 0.971
_shelx_estimated_absorpt_t_max 0.985

loop_
_space_group_symop_operation_xyz
'x, y, z'
'-x, y+1/2, -z+1/2'
'-x, -y, -z'
'x, -y-1/2, z-1/2'

loop_
_atom_site_label
_atom_site_type_symbol
_atom_site_fract_x
_atom_site_fract_y
_atom_site_fract_z
_atom_site_U_iso_or_equiv
_atom_site_adp_type
_atom_site_occupancy
_atom_site_site_symmetry_order
_atom_site_calc_flag
_atom_site_refinement_flags_posn
_atom_site_refinement_flags_adp
_atom_site_refinement_flags_occupancy
_atom_site_disorder_assembly
_atom_site_disorder_group
O3 O 0.89214(10) 0.27899(15) 0.92642(9) 0.0257(2) Uani 1 1 d . . . . .
O2 O 0.71177(10) 0.37778(16) 0.48904(10) 0.0291(2) Uani 1 1 d . . . . .
O1 O 0.89936(10) -0.07201(16) 0.65066(10) 0.0309(2) Uani 1 1 d . . . . .
O4 O 0.60708(10) 0.74940(16) 0.61836(10) 0.0314(2) Uani 1 1 d . . . . .
N2 N 0.77865(11) 0.38537(17) 0.69670(11) 0.0220(2) Uani 1 1 d . . . . .
H2 H 0.730659 0.513340 0.674829 0.026 Uiso 1 1 calc R U . . .
N1 N 0.92510(11) 0.05300(16) 0.82183(11) 0.0210(2) Uani 1 1 d . . . . .
H1 H 0.984359 -0.058464 0.891318 0.025 Uiso 1 1 calc R U . . .
N3 N 0.54664(12) 1.04753(18) 0.66616(12) 0.0275(2) Uani 1 1 d . . . . .
H3A H 0.494265 1.120578 0.581812 0.033 Uiso 1 1 calc R U . . .
H3B H 0.553722 1.108597 0.725728 0.033 Uiso 1 1 calc R U . . .
N4 N 0.69610(13) 0.7298(2) 0.83623(12) 0.0317(3) Uani 1 1 d . . . . .
H4A H 0.741574 0.594760 0.863141 0.038 Uiso 1 1 calc R U . . .
H4B H 0.701372 0.794803 0.893733 0.038 Uiso 1 1 calc R U . . .
C3 C 0.86845(12) 0.24312(19) 0.82661(12) 0.0193(2) Uani 1 1 d . . . . .
C4 C 0.61701(13) 0.8391(2) 0.70465(13) 0.0219(2) Uani 1 1 d . . . . .
C2 C 0.77599(12) 0.2969(2) 0.60799(12) 0.0207(2) Uani 1 1 d . . . . .
C1 C 0.87478(12) 0.0650(2) 0.69241(12) 0.0212(2) Uani 1 1 d . . . . .

loop_
_atom_site_aniso_label
_atom_site_aniso_U_11
_atom_site_aniso_U_22
_atom_site_aniso_U_33
_atom_site_aniso_U_23
_atom_site_aniso_U_13
_atom_site_aniso_U_12
O3 0.0319(4) 0.0278(4) 0.0243(4) 0.0067(3) 0.0242(4) 0.0074(3)
O2 0.0309(4) 0.0333(5) 0.0197(4) 0.0051(3) 0.0198(4) 0.0020(4)
O1 0.0311(4) 0.0338(5) 0.0233(4) -0.0021(3) 0.0212(4) 0.0055(4)
O4 0.0372(5) 0.0340(5) 0.0227(4) 0.0099(3) 0.0243(4) 0.0166(4)
N2 0.0246(5) 0.0223(5) 0.0207(5) 0.0071(4) 0.0187(4) 0.0074(4)
N1 0.0235(4) 0.0193(4) 0.0190(4) 0.0043(3) 0.0170(4) 0.0042(3)
N3 0.0355(5) 0.0260(5) 0.0249(5) 0.0036(4) 0.0254(5) 0.0069(4)
N4 0.0406(6) 0.0298(5) 0.0224(5) 0.0056(4) 0.0251(5) 0.0084(5)
C3 0.0189(5) 0.0192(5) 0.0186(5) 0.0030(4) 0.0150(4) 0.0011(4)
C4 0.0202(5) 0.0241(5) 0.0169(5) 0.0000(4) 0.0141(4) -0.0001(4)
C2 0.0186(5) 0.0233(5) 0.0172(5) 0.0005(4) 0.0139(4) -0.0013(4)
C1 0.0189(5) 0.0229(5) 0.0176(5) -0.0009(4) 0.0140(4) -0.0011(4)

loop_
_atom_type_symbol
_atom_type_description
_atom_type_scat_dispersion_real
_atom_type_scat_dispersion_imag
_atom_type_scat_source
C C 0.0033 0.0016 'International Tables Vol C Tables 4.2.6.8 and 6.1.1.4'
H H 0.0000 0.0000 'International Tables Vol C Tables 4.2.6.8 and 6.1.1.4'
N N 0.0061 0.0033 'International Tables Vol C Tables 4.2.6.8 and 6.1.1.4'
O O 0.0106 0.0060 'International Tables Vol C Tables 4.2.6.8 and 6.1.1.4'

loop_
_geom_angle_atom_site_label_1
_geom_angle_atom_site_label_2
_geom_angle_atom_site_label_3
_geom_angle
_geom_angle_site_symmetry_1
_geom_angle_site_symmetry_3
_geom_angle_publ_flag
C2 N2 C3 111.27(9) . . ?
C2 N2 H2 124.4 . . ?
C3 N2 H2 124.4 . . ?
C1 N1 C3 111.25(9) . . ?
C1 N1 H1 124.4 . . ?
C3 N1 H1 124.4 . . ?
C4 N3 H3A 120.0 . . ?
C4 N3 H3B 120.0 . . ?
H3A N3 H3B 120.0 . . ?
C4 N4 H4A 120.0 . . ?
C4 N4 H4B 120.0 . . ?
H4A N4 H4B 120.0 . . ?
O3 C3 N1 126.23(10) . . ?
O3 C3 N2 125.72(10) . . ?
N1 C3 N2 108.04(9) . . ?
O4 C4 N3 120.27(10) . . ?
O4 C4 N4 121.60(11) . . ?
N3 C4 N4 118.13(10) . . ?
O2 C2 N2 128.75(11) . . ?
O2 C2 C1 126.30(10) . . ?
N2 C2 C1 104.94(9) . . ?
O1 C1 N1 128.78(11) . . ?
O1 C1 C2 126.74(10) . . ?
N1 C1 C2 104.48(9) . . ?

loop_
_geom_bond_atom_site_label_1
_geom_bond_atom_site_label_2
_geom_bond_distance
_geom_bond_site_symmetry_2
_geom_bond_publ_flag
O3 C3 1.2125(13) . ?
O2 C2 1.2076(14) . ?
O1 C1 1.2014(14) . ?
O4 C4 1.2522(14) . ?
N2 C2 1.3591(14) . ?
N2 C3 1.3824(14) . ?
N2 H2 0.8600 . ?
N1 C1 1.3664(14) . ?
N1 C3 1.3821(14) . ?
N1 H1 0.8600 . ?
N3 C4 1.3363(15) . ?
N3 H3A 0.8600 . ?
N3 H3B 0.8600 . ?
N4 C4 1.3406(15) . ?
N4 H4A 0.8600 . ?
N4 H4B 0.8600 . ?
C2 C1 1.5448(15) . ?
